data_4086557
loop_
_publ_author_name
'Batke, Sonja'
'Sietzen, Malte'
'Merz, Lukas'
'Wadepohl, Hubert'
'Ballmann, Joachim'

_publ_section_title
;
 Closely Related Benzylene-Linked Diamidophosphine Scaffolds and Their
 Zirconium and Hafnium Complexes: How Small Changes of the Ligand Result
 in Different Complex Stabilities and Reactivities
;
_journal_issue 13
_journal_name_full Organometallics
_journal_page_first 2294
_journal_paper_doi 10.1021/acs.organomet.6b00384
_journal_volume 35
_journal_year 2016
_chemical_formula_moiety 'C32 H27 I2 N2 P Zr, C6 D6'
_chemical_formula_sum 'C38 H27 D6 I2 N2 P Zr'
_chemical_formula_weight 899.69
_chemical_properties_physical 'air-sensitive, moisture-sensitive'
_space_group_crystal_system monoclinic
_space_group_IT_number 14
_space_group_name_Hall '-P 2ybc'
_space_group_name_H-M_alt 'P 1 21/c 1'
_symmetry_cell_setting monoclinic
_symmetry_Int_Tables_number 14
_symmetry_space_group_name_Hall '-P 2ybc'
_symmetry_space_group_name_H-M 'P 1 21/c 1'
_atom_sites_solution_hydrogens geom
_atom_sites_solution_primary dual
_atom_sites_solution_secondary difmap
_audit_block_code ba_sb28a
_audit_creation_date 2016-05-02
_audit_creation_method
;
Olex2 1.2
(compiled 2016.02.16 svn.r3265 for OlexSys, GUI svn.r5155)
;
_audit_update_record '02.05.2016 15:51:19 CEST UTC+02:00  encif 1.45'
_cell_angle_alpha 90
_cell_angle_beta 96.7080(12)
_cell_angle_gamma 90
_cell_formula_units_Z 4
_cell_length_a 16.0851(2)
_cell_length_b 10.29017(12)
_cell_length_c 21.1915(2)
_cell_measurement_reflns_used 24354
_cell_measurement_temperature 120(1)
_cell_measurement_theta_max 30.3280
_cell_measurement_theta_min 3.6120
_cell_volume 3483.57(7)
_computing_cell_refinement 'CrysAlisPro 1.171.38.43 (Rigaku OD, 2015)'
_computing_data_collection 'CrysAlisPro 1.171.38.43 (Rigaku OD, 2015)'
_computing_data_reduction 'CrysAlisPro 1.171.38.43 (Rigaku OD, 2015)'
_computing_molecular_graphics 'Olex2 (Dolomanov et al., 2009)'
_computing_publication_material 'encif (Wadepohl, 2009-15); encifer 1.5 (CCDC, 2014)'
_computing_structure_refinement 'ShelXL (Sheldrick, 2015)'
_computing_structure_solution 'SIR2014 (Giacovazzo et al., 2014)'
_diffrn_ambient_environment perfluoro
_diffrn_ambient_temperature 120(1)
_diffrn_detector 'CCD plate'
_diffrn_detector_area_resol_mean 7.9621
_diffrn_detector_type Eos
_diffrn_measured_fraction_theta_full 0.998
_diffrn_measured_fraction_theta_max 0.996
_diffrn_measurement_details
;
List of Runs (angles in degrees, time in seconds):

--------------------------------------------------------------------------
  1  \w     -9.00  18.00   0.50   15.00    --  -25.00  57.00  90.00   54
  2  \w     27.00  59.00   0.50   15.00    --   26.87 -80.00 135.54   64
  3  \w      2.00  50.00   0.50   15.00    --   26.87  38.00-120.00   96
  4  \w     -4.00  24.00   0.50   15.00    --   26.87  80.00 158.29   56
  5  \w      6.00  84.00   0.50   15.00    --   26.87  57.00-150.00  156
  6  \w     -2.00  25.00   0.50   15.00    --   26.87 -38.00 -60.00   54
  7  \w     60.00  96.00   0.50   15.00    --   26.87  57.00 120.00   72
  8  \w      2.00  43.00   0.50   15.00    --   26.87  77.00 -30.00   82
  9  \w     -1.00  87.00   0.50   15.00    --   26.87  77.00-120.00  176
 10  \w    -44.00  17.00   0.50   15.00    --   26.87 -80.00-140.70  122
 11  \w     34.00  59.00   0.50   15.00    --   26.87 -80.00-140.70   50
 12  \w     -2.00  96.00   0.50   15.00    --   26.87  77.00  60.00  196
 13  \w      1.00  78.00   0.50   15.00    --   26.87  38.00  30.00  154
 14  \w    -40.00  59.00   0.50   15.00    --   26.87 -80.00 -12.19  198
 15  \w     27.00  59.00   0.50   15.00    --   26.87 -80.00  94.65   64
 16  \w    -42.00  57.00   0.50   15.00    --   26.87 -77.00  60.00  198
 17  \w    -42.00  -9.00   0.50   15.00    --   26.87 -77.00-180.00   66
 18  \w     28.00  57.00   0.50   15.00    --   26.87 -77.00-180.00   58
 19  \w    -42.00  59.00   0.50   15.00    --   28.00 -78.00 115.74  202
 20  \w    -29.00  60.00   0.50   15.00    --   28.00 -80.00 -73.53  178
 21  \w    -46.00  -9.00   0.50   15.00    --   26.87 -38.00-120.00   74
 22  \w      6.00  96.00   0.50   15.00    --   26.87  57.00 -60.00  180
;
_diffrn_measurement_device 'four-circle diffractometer'
_diffrn_measurement_device_type 'Agilent SuperNova, Dual, Cu at zero, Eos'
_diffrn_measurement_method '\w scans'
_diffrn_measurement_specimen_support 'polyimid foil'
_diffrn_orient_matrix_type 'CrysAlisPro convention (1999,Acta A55,543-557)'
_diffrn_orient_matrix_UB_11 -0.0128057000
_diffrn_orient_matrix_UB_12 0.0154833000
_diffrn_orient_matrix_UB_13 -0.0322846000
_diffrn_orient_matrix_UB_21 -0.0237767000
_diffrn_orient_matrix_UB_22 -0.0581488000
_diffrn_orient_matrix_UB_23 -0.0033777000
_diffrn_orient_matrix_UB_31 -0.0352456000
_diffrn_orient_matrix_UB_32 0.0336281000
_diffrn_orient_matrix_UB_33 0.0090487000
_diffrn_radiation_monochromator mirror
_diffrn_radiation_probe x-ray
_diffrn_radiation_type 'Mo K\a'
_diffrn_radiation_wavelength 0.71073
_diffrn_reflns_av_R_equivalents 0.0705
_diffrn_reflns_av_unetI/netI 0.0363
_diffrn_reflns_Laue_measured_fraction_full 0.998
_diffrn_reflns_Laue_measured_fraction_max 0.996
_diffrn_reflns_limit_h_max 22
_diffrn_reflns_limit_h_min -22
_diffrn_reflns_limit_k_max 14
_diffrn_reflns_limit_k_min -14
_diffrn_reflns_limit_l_max 30
_diffrn_reflns_limit_l_min -30
_diffrn_reflns_number 104054
_diffrn_reflns_point_group_measured_fraction_full 0.998
_diffrn_reflns_point_group_measured_fraction_max 0.996
_diffrn_reflns_theta_full 25.242
_diffrn_reflns_theta_max 30.555
_diffrn_reflns_theta_min 3.284
_diffrn_source 'microfocus X-Ray tube'
_diffrn_source_type 'Agilent SuperNova (Mo) X-ray Source'
_exptl_absorpt_coefficient_mu 2.163
_exptl_absorpt_correction_T_max 0.973
_exptl_absorpt_correction_T_min 0.899
_exptl_absorpt_correction_type gaussian
_exptl_absorpt_process_details
;
CrysAlisPro 1.171.38.43 (Rigaku Oxford Diffraction, 2015)
Numerical absorption correction based on gaussian integration over
            a multifaceted crystal model
Empirical absorption correction using spherical harmonics,
 implemented in SCALE3 ABSPACK scaling algorithm.
;
_exptl_crystal_colour orange
_exptl_crystal_colour_primary orange
_exptl_crystal_density_diffrn 1.715
_exptl_crystal_description irregular
_exptl_crystal_F_000 1744
_exptl_crystal_size_max 0.175
_exptl_crystal_size_mid 0.064
_exptl_crystal_size_min 0.046
_refine_diff_density_max 1.224
_refine_diff_density_min -0.535
_refine_diff_density_rms 0.112
_refine_ls_extinction_method none
_refine_ls_goodness_of_fit_ref 1.129
_refine_ls_hydrogen_treatment constr
_refine_ls_matrix_type full
_refine_ls_number_parameters 397
_refine_ls_number_reflns 10640
_refine_ls_number_restraints 0
_refine_ls_restrained_S_all 1.129
_refine_ls_R_factor_all 0.0532
_refine_ls_R_factor_gt 0.0385
_refine_ls_shift/su_max 0.002
_refine_ls_shift/su_mean 0.000
_refine_ls_structure_factor_coef Fsqd
_refine_ls_weighting_details 'w=1/[\s^2^(Fo^2^)+(0.0155P)^2^+5.6347P] where P=(Fo^2^+2Fc^2^)/3'
_refine_ls_weighting_scheme calc
_refine_ls_wR_factor_gt 0.0668
_refine_ls_wR_factor_ref 0.0705
_reflns_Friedel_coverage 0.000
_reflns_number_gt 8761
_reflns_number_total 10640
_reflns_threshold_expression 'I > 2\s(I)'
_cod_data_source_file om6b00384_si_002.cif
_cod_data_source_block ba_sb28a
_cod_depositor_comments 'Adding full bibliography for 4086549--4086572.cif.'
_cod_original_cell_volume 3483.58(7)
_cod_original_sg_symbol_H-M 'P 21/c'
_cod_database_code 4086557
_audit_block_refno 2436
_audit_block_usercomment 'sb365b, irregular, orange'
_chemical_oxdiff_formula 'C38 D6 H27 I2 N2 P1 Zr1'
_chemical_oxdiff_usercomment 'sb365b, irregular, orange'
_shelx_space_group_comment
;
The symmetry employed for this shelxl refinement is uniquely defined
by the following loop, which should always be used as a source of
symmetry information in preference to the above space-group names.
They are only intended as comments.
;
_shelx_estimated_absorpt_t_max 0.813
_shelx_estimated_absorpt_t_min 0.813
_reflns_odcompleteness_completeness 99.71
_reflns_odcompleteness_iscentric 1
_reflns_odcompleteness_theta 26.32
_shelxl_version_number 2014/7
_olex2_refinement_description
;
1. Fixed Uiso
 At 1.2 times of:
  All C(H) groups, All C(H,H) groups
2.a Secondary CH2 refined with riding coordinates:
 C1(H1A,H1B), C14(H14A,H14B)
2.b Aromatic/amide H refined with riding coordinates:
 C4(H4), C5(H5), C6(H6), C7(H7), C9(H9), C10(H10), C11(H11), C12(H12),
 C13(H13), C17(H17), C18(H18), C19(H19), C20(H20), C22(H22), C23(H23), C24(H24),
  C25(H25), C26(H26), C28(H28), C29(H29), C30(H30), C31(H31), C32(H32),
 C51(D51), C52(D52), C53(D53), C54(D54), C55(D55), C56(D56)
;
_olex2_submission_special_instructions 'No special instructions were received'
_oxdiff_exptl_absorpt_empirical_details
;
Empirical correction (ABSPACK) includes:
- Absorption correction using spherical harmonics
- Frame scaling
- Detector area scaling
;
_oxdiff_exptl_absorpt_empirical_full_max 1.188
_oxdiff_exptl_absorpt_empirical_full_min 0.823
_cell_oxdiff_length_a 16.0845(2)
_cell_oxdiff_length_b 10.28959(16)
_cell_oxdiff_length_c 21.1936(4)
_cell_oxdiff_angle_alpha 90.0226(13)
_cell_oxdiff_angle_beta 96.7091(14)
_cell_oxdiff_angle_gamma 89.9801(13)
_cell_oxdiff_volume 3483.58(10)
_cell_oxdiff_measurement_reflns_used 24354

loop_
_symmetry_equiv_pos_as_xyz
'x, y, z'
'-x, y+1/2, -z+1/2'
'-x, -y, -z'
'x, -y-1/2, z-1/2'

loop_
_atom_site_label
_atom_site_type_symbol
_atom_site_fract_x
_atom_site_fract_y
_atom_site_fract_z
_atom_site_U_iso_or_equiv
_atom_site_adp_type
_atom_site_occupancy
_atom_site_site_symmetry_order
_atom_site_calc_flag
_atom_site_refinement_flags_posn
I1 I 0.27400(2) -0.04390(2) 0.76365(2) 0.02564(5) Uani 1 1 d .
I2 I 0.25112(2) 0.08647(2) 0.57349(2) 0.02725(5) Uani 1 1 d .
Zr Zr 0.28337(2) 0.19027(3) 0.69417(2) 0.01682(6) Uani 1 1 d .
P P 0.29786(5) 0.44287(7) 0.65191(4) 0.01948(15) Uani 1 1 d .
N1 N 0.40359(15) 0.2370(2) 0.73247(12) 0.0208(5) Uani 1 1 d .
N2 N 0.17989(15) 0.2725(2) 0.72512(11) 0.0208(5) Uani 1 1 d .
C1 C 0.40866(19) 0.4858(3) 0.67440(14) 0.0228(6) Uani 1 1 d .
H1A H 0.4226 0.5681 0.6538 0.027 Uiso 1 1 calc R
H1B H 0.4206 0.4959 0.7210 0.027 Uiso 1 1 calc R
C2 C 0.45782(18) 0.3755(3) 0.65172(14) 0.0204(6) Uani 1 1 d .
C3 C 0.45039(17) 0.2518(3) 0.67842(14) 0.0196(6) Uani 1 1 d .
C4 C 0.48829(19) 0.1455(3) 0.65321(16) 0.0283(7) Uani 1 1 d .
H4 H 0.4831 0.0615 0.6710 0.034 Uiso 1 1 calc R
C5 C 0.5339(2) 0.1623(4) 0.60187(18) 0.0378(9) Uani 1 1 d .
H5 H 0.5580 0.0890 0.5837 0.045 Uiso 1 1 calc R
C6 C 0.5445(2) 0.2842(4) 0.57709(17) 0.0359(8) Uani 1 1 d .
H6 H 0.5778 0.2954 0.5433 0.043 Uiso 1 1 calc R
C7 C 0.5062(2) 0.3902(3) 0.60165(15) 0.0290(7) Uani 1 1 d .
H7 H 0.5129 0.4740 0.5842 0.035 Uiso 1 1 calc R
C8 C 0.44954(19) 0.2627(3) 0.79200(14) 0.0216(6) Uani 1 1 d .
C9 C 0.4113(2) 0.2480(3) 0.84739(15) 0.0314(7) Uani 1 1 d .
H9 H 0.3547 0.2202 0.8448 0.038 Uiso 1 1 calc R
C10 C 0.4553(3) 0.2735(4) 0.90601(16) 0.0375(8) Uani 1 1 d .
H10 H 0.4283 0.2641 0.9433 0.045 Uiso 1 1 calc R
C11 C 0.5380(3) 0.3126(3) 0.91135(17) 0.0378(9) Uani 1 1 d .
H11 H 0.5677 0.3304 0.9519 0.045 Uiso 1 1 calc R
C12 C 0.5769(2) 0.3254(3) 0.85706(16) 0.0294(7) Uani 1 1 d .
H12 H 0.6340 0.3508 0.8602 0.035 Uiso 1 1 calc R
C13 C 0.53314(19) 0.3014(3) 0.79773(15) 0.0237(6) Uani 1 1 d .
H13 H 0.5605 0.3115 0.7607 0.028 Uiso 1 1 calc R
C14 C 0.2384(2) 0.5387(3) 0.70382(14) 0.0238(6) Uani 1 1 d .
H14A H 0.2621 0.6275 0.7079 0.029 Uiso 1 1 calc R
H14B H 0.1796 0.5458 0.6842 0.029 Uiso 1 1 calc R
C15 C 0.24004(19) 0.4788(3) 0.76952(14) 0.0223(6) Uani 1 1 d .
C16 C 0.20631(19) 0.3555(3) 0.77833(14) 0.0226(6) Uani 1 1 d .
C17 C 0.1972(2) 0.3106(3) 0.83917(15) 0.0291(7) Uani 1 1 d .
H17 H 0.1728 0.2278 0.8446 0.035 Uiso 1 1 calc R
C18 C 0.2235(2) 0.3860(4) 0.89163(15) 0.0352(8) Uani 1 1 d .
H18 H 0.2157 0.3565 0.9330 0.042 Uiso 1 1 calc R
C19 C 0.2611(2) 0.5047(4) 0.88370(16) 0.0336(8) Uani 1 1 d .
H19 H 0.2810 0.5553 0.9198 0.040 Uiso 1 1 calc R
C20 C 0.2700(2) 0.5501(3) 0.82334(15) 0.0273(7) Uani 1 1 d .
H20 H 0.2968 0.6311 0.8185 0.033 Uiso 1 1 calc R
C21 C 0.09259(18) 0.2583(3) 0.70925(14) 0.0207(6) Uani 1 1 d .
C22 C 0.0370(2) 0.3539(3) 0.72449(15) 0.0266(7) Uani 1 1 d .
H22 H 0.0579 0.4296 0.7466 0.032 Uiso 1 1 calc R
C23 C -0.0482(2) 0.3402(4) 0.70788(17) 0.0346(8) Uani 1 1 d .
H23 H -0.0854 0.4066 0.7181 0.042 Uiso 1 1 calc R
C24 C -0.0793(2) 0.2297(4) 0.67632(17) 0.0345(8) Uani 1 1 d .
H24 H -0.1379 0.2199 0.6650 0.041 Uiso 1 1 calc R
C25 C -0.0250(2) 0.1333(3) 0.66127(17) 0.0321(8) Uani 1 1 d .
H25 H -0.0464 0.0577 0.6394 0.039 Uiso 1 1 calc R
C26 C 0.0604(2) 0.1467(3) 0.67792(15) 0.0266(7) Uani 1 1 d .
H26 H 0.0972 0.0795 0.6680 0.032 Uiso 1 1 calc R
C27 C 0.27317(19) 0.5089(3) 0.57245(14) 0.0219(6) Uani 1 1 d .
C28 C 0.3005(2) 0.4411(3) 0.52182(14) 0.0258(7) Uani 1 1 d .
H28 H 0.3302 0.3618 0.5294 0.031 Uiso 1 1 calc R
C29 C 0.2847(2) 0.4885(3) 0.46067(16) 0.0321(8) Uani 1 1 d .
H29 H 0.3043 0.4423 0.4265 0.038 Uiso 1 1 calc R
C30 C 0.2409(2) 0.6023(4) 0.44905(16) 0.0349(8) Uani 1 1 d .
H30 H 0.2304 0.6347 0.4069 0.042 Uiso 1 1 calc R
C31 C 0.2120(2) 0.6695(4) 0.49850(17) 0.0399(9) Uani 1 1 d .
H31 H 0.1808 0.7473 0.4902 0.048 Uiso 1 1 calc R
C32 C 0.2284(2) 0.6238(3) 0.56016(16) 0.0316(8) Uani 1 1 d .
H32 H 0.2092 0.6709 0.5942 0.038 Uiso 1 1 calc R
C51 C -0.0367(3) 0.6024(4) 0.5875(2) 0.0476(10) Uani 1 1 d .
D51 D -0.0589 0.5209 0.5983 0.057 Uiso 1 1 calc R
C52 C -0.0534(3) 0.6498(5) 0.5266(2) 0.0545(11) Uani 1 1 d .
D52 D -0.0876 0.6014 0.4955 0.065 Uiso 1 1 calc R
C53 C -0.0204(3) 0.7678(5) 0.5108(2) 0.0546(12) Uani 1 1 d .
D53 D -0.0319 0.8006 0.4688 0.065 Uiso 1 1 calc R
C54 C 0.0294(3) 0.8379(4) 0.5561(2) 0.0484(10) Uani 1 1 d .
D54 D 0.0529 0.9185 0.5454 0.058 Uiso 1 1 calc R
C55 C 0.0449(3) 0.7903(4) 0.6169(2) 0.0445(10) Uani 1 1 d .
D55 D 0.0786 0.8389 0.6483 0.053 Uiso 1 1 calc R
C56 C 0.0121(2) 0.6735(4) 0.63240(19) 0.0396(9) Uani 1 1 d .
D56 D 0.0232 0.6414 0.6746 0.048 Uiso 1 1 calc R

loop_
_atom_site_aniso_label
_atom_site_aniso_U_11
_atom_site_aniso_U_22
_atom_site_aniso_U_33
_atom_site_aniso_U_23
_atom_site_aniso_U_13
_atom_site_aniso_U_12
I1 0.02539(11) 0.02384(10) 0.02854(10) 0.00772(8) 0.00674(8) -0.00070(8)
I2 0.03411(12) 0.02819(11) 0.01835(9) -0.00254(8) -0.00155(8) 0.00117(9)
Zr 0.01566(13) 0.01759(13) 0.01709(13) 0.00038(10) 0.00142(10) 0.00059(10)
P 0.0227(4) 0.0168(4) 0.0189(3) 0.0004(3) 0.0022(3) 0.0032(3)
N1 0.0200(13) 0.0193(12) 0.0226(12) 0.0045(10) 0.0002(10) 0.0002(10)
N2 0.0197(13) 0.0217(12) 0.0216(12) -0.0026(10) 0.0045(10) 0.0010(10)
C1 0.0258(16) 0.0180(14) 0.0236(15) 0.0004(11) -0.0010(12) -0.0014(12)
C2 0.0161(14) 0.0223(14) 0.0219(14) -0.0013(11) -0.0008(11) -0.0037(11)
C3 0.0132(13) 0.0205(14) 0.0245(14) -0.0004(11) 0.0001(11) -0.0033(11)
C4 0.0204(16) 0.0222(16) 0.0406(19) -0.0038(14) -0.0028(14) 0.0020(12)
C5 0.0234(18) 0.045(2) 0.046(2) -0.0205(18) 0.0071(15) 0.0015(15)
C6 0.0253(18) 0.053(2) 0.0304(18) -0.0120(16) 0.0063(14) -0.0078(16)
C7 0.0254(17) 0.0356(19) 0.0258(16) -0.0004(13) 0.0016(13) -0.0114(14)
C8 0.0232(15) 0.0161(13) 0.0239(15) 0.0047(11) -0.0039(12) 0.0012(11)
C9 0.0297(18) 0.0364(19) 0.0270(16) 0.0045(14) -0.0016(14) -0.0042(15)
C10 0.046(2) 0.041(2) 0.0251(17) 0.0044(15) 0.0010(15) -0.0037(17)
C11 0.052(2) 0.0276(18) 0.0292(17) 0.0061(14) -0.0144(16) -0.0091(16)
C12 0.0294(18) 0.0190(15) 0.0365(18) 0.0022(13) -0.0099(14) -0.0054(13)
C13 0.0239(16) 0.0164(14) 0.0291(16) 0.0018(12) -0.0043(12) -0.0021(11)
C14 0.0302(17) 0.0188(14) 0.0231(14) 0.0002(12) 0.0059(12) 0.0048(12)
C15 0.0227(15) 0.0228(15) 0.0219(14) -0.0026(11) 0.0048(12) 0.0055(12)
C16 0.0191(15) 0.0287(16) 0.0199(14) -0.0030(12) 0.0022(11) 0.0041(12)
C17 0.0279(17) 0.0341(18) 0.0259(16) 0.0028(14) 0.0065(13) -0.0018(14)
C18 0.037(2) 0.053(2) 0.0163(15) 0.0002(15) 0.0040(14) 0.0031(17)
C19 0.0316(19) 0.047(2) 0.0216(16) -0.0116(15) 0.0020(14) 0.0040(16)
C20 0.0240(16) 0.0308(17) 0.0270(16) -0.0048(13) 0.0025(13) 0.0025(13)
C21 0.0156(14) 0.0261(15) 0.0206(14) 0.0060(12) 0.0031(11) 0.0009(11)
C22 0.0211(16) 0.0275(16) 0.0318(17) 0.0018(13) 0.0064(13) 0.0032(13)
C23 0.0223(17) 0.038(2) 0.045(2) 0.0074(16) 0.0119(15) 0.0084(14)
C24 0.0192(16) 0.043(2) 0.041(2) 0.0167(16) 0.0005(14) -0.0004(14)
C25 0.0285(18) 0.0317(18) 0.0351(18) 0.0078(15) -0.0009(14) -0.0078(14)
C26 0.0227(16) 0.0247(16) 0.0328(17) 0.0022(13) 0.0046(13) 0.0004(12)
C27 0.0205(15) 0.0242(15) 0.0212(14) 0.0034(12) 0.0026(12) 0.0020(12)
C28 0.0295(17) 0.0251(16) 0.0228(15) 0.0011(12) 0.0036(13) 0.0030(13)
C29 0.038(2) 0.0358(19) 0.0228(16) 0.0024(14) 0.0060(14) -0.0025(15)
C30 0.034(2) 0.048(2) 0.0234(16) 0.0122(15) 0.0053(14) 0.0060(16)
C31 0.043(2) 0.041(2) 0.0361(19) 0.0152(16) 0.0090(17) 0.0208(17)
C32 0.0354(19) 0.0326(18) 0.0277(17) 0.0052(14) 0.0080(14) 0.0131(15)
C51 0.043(2) 0.047(2) 0.054(3) 0.003(2) 0.011(2) -0.0041(19)
C52 0.043(3) 0.071(3) 0.048(3) -0.007(2) -0.002(2) -0.003(2)
C53 0.048(3) 0.073(3) 0.043(2) 0.016(2) 0.009(2) 0.019(2)
C54 0.047(3) 0.038(2) 0.062(3) 0.009(2) 0.016(2) 0.0076(19)
C55 0.044(2) 0.039(2) 0.051(2) -0.0112(19) 0.0064(19) 0.0089(18)
C56 0.040(2) 0.039(2) 0.042(2) 0.0008(17) 0.0104(17) 0.0107(17)

loop_
_atom_type_symbol
_atom_type_description
_atom_type_scat_dispersion_real
_atom_type_scat_dispersion_imag
_atom_type_scat_source
C C 0.0033 0.0016 'International Tables Vol C Tables 4.2.6.8 and 6.1.1.4'
D D 0.0000 0.0000 'International Tables Vol C Tables 4.2.6.8 and 6.1.1.4'
H H 0.0000 0.0000 'International Tables Vol C Tables 4.2.6.8 and 6.1.1.4'
I I -0.4742 1.8119 'International Tables Vol C Tables 4.2.6.8 and 6.1.1.4'
N N 0.0061 0.0033 'International Tables Vol C Tables 4.2.6.8 and 6.1.1.4'
P P 0.1023 0.0942 'International Tables Vol C Tables 4.2.6.8 and 6.1.1.4'
Zr Zr -2.9673 0.5597 'International Tables Vol C Tables 4.2.6.8 and 6.1.1.4'

loop_
_exptl_crystal_face_index_h
_exptl_crystal_face_index_k
_exptl_crystal_face_index_l
_exptl_crystal_face_perp_dist
-22 1 8 0.0322
3 -5 27 0.0100
-1 4 -28 0.0278
22 -1 -8 0.0322
-3 -14 -9 0.0864
3 14 9 0.0864

loop_
_geom_angle_atom_site_label_1
_geom_angle_atom_site_label_2
_geom_angle_atom_site_label_3
_geom_angle
I1 Zr C16 97.39(6)
I2 Zr I1 97.840(11)
I2 Zr P 94.436(18)
I2 Zr C3 93.20(6)
I2 Zr C16 139.56(6)
P Zr I1 167.711(19)
P Zr C3 68.47(6)
P Zr C16 72.62(7)
N1 Zr I1 95.62(7)
N1 Zr I2 121.31(7)
N1 Zr P 78.35(7)
N1 Zr C3 29.78(9)
N1 Zr C16 94.06(9)
N2 Zr I1 95.18(7)
N2 Zr I2 112.66(7)
N2 Zr P 79.49(7)
N2 Zr N1 122.56(10)
N2 Zr C3 140.26(9)
N2 Zr C16 28.56(9)
C3 Zr I1 111.20(6)
C3 Zr C16 115.48(9)
C1 P Zr 104.86(10)
C14 P Zr 104.01(10)
C14 P C1 105.85(15)
C27 P Zr 129.32(11)
C27 P C1 104.49(14)
C27 P C14 106.45(14)
C3 N1 Zr 105.22(17)
C8 N1 Zr 139.8(2)
C8 N1 C3 114.9(2)
C16 N2 Zr 108.70(18)
C21 N2 Zr 134.9(2)
C21 N2 C16 116.2(2)
P C1 H1A 110.6
P C1 H1B 110.6
H1A C1 H1B 108.8
C2 C1 P 105.5(2)
C2 C1 H1A 110.6
C2 C1 H1B 110.6
C3 C2 C1 119.0(3)
C7 C2 C1 121.7(3)
C7 C2 C3 119.1(3)
N1 C3 Zr 45.00(13)
C2 C3 Zr 112.27(19)
C2 C3 N1 119.4(3)
C4 C3 Zr 109.6(2)
C4 C3 N1 120.8(3)
C4 C3 C2 119.8(3)
C3 C4 H4 120.1
C3 C4 C5 119.8(3)
C5 C4 H4 120.1
C4 C5 H5 119.6
C6 C5 C4 120.7(3)
C6 C5 H5 119.6
C5 C6 H6 120.2
C5 C6 C7 119.6(3)
C7 C6 H6 120.2
C2 C7 H7 119.6
C6 C7 C2 120.9(3)
C6 C7 H7 119.6
C9 C8 N1 119.7(3)
C13 C8 N1 122.1(3)
C13 C8 C9 118.2(3)
C8 C9 H9 119.8
C10 C9 C8 120.4(3)
C10 C9 H9 119.8
C9 C10 H10 119.5
C9 C10 C11 121.1(3)
C11 C10 H10 119.5
C10 C11 H11 120.5
C12 C11 C10 119.0(3)
C12 C11 H11 120.5
C11 C12 H12 119.7
C11 C12 C13 120.5(3)
C13 C12 H12 119.7
C8 C13 H13 119.6
C12 C13 C8 120.7(3)
C12 C13 H13 119.6
P C14 H14A 109.2
P C14 H14B 109.2
H14A C14 H14B 107.9
C15 C14 P 112.2(2)
C15 C14 H14A 109.2
C15 C14 H14B 109.2
C16 C15 C14 121.6(3)
C20 C15 C14 120.2(3)
C20 C15 C16 118.0(3)
N2 C16 Zr 42.74(13)
C15 C16 Zr 104.68(19)
C15 C16 N2 121.1(3)
C17 C16 Zr 118.8(2)
C17 C16 N2 118.3(3)
C17 C16 C15 120.6(3)
C16 C17 H17 119.9
C18 C17 C16 120.1(3)
C18 C17 H17 119.9
C17 C18 H18 120.1
C17 C18 C19 119.8(3)
C19 C18 H18 120.1
C18 C19 H19 119.9
C18 C19 C20 120.3(3)
C20 C19 H19 119.9
C15 C20 H20 119.5
C19 C20 C15 121.0(3)
C19 C20 H20 119.5
C22 C21 N2 121.3(3)
C22 C21 C26 118.6(3)
C26 C21 N2 120.1(3)
C21 C22 H22 119.6
C23 C22 C21 120.9(3)
C23 C22 H22 119.6
C22 C23 H23 120.0
C22 C23 C24 120.0(3)
C24 C23 H23 120.0
C23 C24 H24 120.1
C25 C24 C23 119.9(3)
C25 C24 H24 120.1
C24 C25 H25 119.8
C24 C25 C26 120.3(3)
C26 C25 H25 119.8
C21 C26 H26 119.8
C25 C26 C21 120.3(3)
C25 C26 H26 119.8
C28 C27 P 118.2(2)
C32 C27 P 122.9(2)
C32 C27 C28 118.9(3)
C27 C28 H28 119.8
C29 C28 C27 120.4(3)
C29 C28 H28 119.8
C28 C29 H29 119.9
C30 C29 C28 120.3(3)
C30 C29 H29 119.9
C29 C30 H30 119.9
C29 C30 C31 120.2(3)
C31 C30 H30 119.9
C30 C31 H31 119.9
C30 C31 C32 120.1(3)
C32 C31 H31 119.9
C27 C32 H32 119.9
C31 C32 C27 120.2(3)
C31 C32 H32 119.9
C52 C51 D51 120.2
C56 C51 D51 120.2
C56 C51 C52 119.6(4)
C51 C52 D52 120.0
C51 C52 C53 120.1(4)
C53 C52 D52 120.0
C52 C53 D53 120.1
C54 C53 C52 119.9(4)
C54 C53 D53 120.1
C53 C54 D54 120.2
C55 C54 C53 119.6(4)
C55 C54 D54 120.2
C54 C55 D55 119.8
C56 C55 C54 120.4(4)
C56 C55 D55 119.8
C51 C56 D56 119.8
C55 C56 C51 120.5(4)
C55 C56 D56 119.8

loop_
_geom_bond_atom_site_label_1
_geom_bond_atom_site_label_2
_geom_bond_distance
I1 Zr 2.8371(3)
I2 Zr 2.7640(3)
Zr P 2.7679(8)
Zr N1 2.065(3)
Zr N2 2.042(2)
Zr C3 2.818(3)
Zr C16 2.851(3)
P C1 1.844(3)
P C14 1.828(3)
P C27 1.816(3)
N1 C3 1.450(4)
N1 C8 1.411(4)
N2 C16 1.439(4)
N2 C21 1.413(4)
C1 H1A 0.9900
C1 H1B 0.9900
C1 C2 1.494(4)
C2 C3 1.404(4)
C2 C7 1.395(4)
C3 C4 1.389(4)
C4 H4 0.9500
C4 C5 1.392(5)
C5 H5 0.9500
C5 C6 1.378(5)
C6 H6 0.9500
C6 C7 1.383(5)
C7 H7 0.9500
C8 C9 1.395(4)
C8 C13 1.394(4)
C9 H9 0.9500
C9 C10 1.381(5)
C10 H10 0.9500
C10 C11 1.381(5)
C11 H11 0.9500
C11 C12 1.378(5)
C12 H12 0.9500
C12 C13 1.389(4)
C13 H13 0.9500
C14 H14A 0.9900
C14 H14B 0.9900
C14 C15 1.520(4)
C15 C16 1.401(4)
C15 C20 1.394(4)
C16 C17 1.394(4)
C17 H17 0.9500
C17 C18 1.381(5)
C18 H18 0.9500
C18 C19 1.382(5)
C19 H19 0.9500
C19 C20 1.385(5)
C20 H20 0.9500
C21 C22 1.393(4)
C21 C26 1.396(4)
C22 H22 0.9500
C22 C23 1.382(5)
C23 H23 0.9500
C23 C24 1.383(5)
C24 H24 0.9500
C24 C25 1.383(5)
C25 H25 0.9500
C25 C26 1.384(5)
C26 H26 0.9500
C27 C28 1.393(4)
C27 C32 1.393(4)
C28 H28 0.9500
C28 C29 1.380(4)
C29 H29 0.9500
C29 C30 1.374(5)
C30 H30 0.9500
C30 C31 1.381(5)
C31 H31 0.9500
C31 C32 1.385(5)
C32 H32 0.9500
C51 D51 0.9500
C51 C52 1.375(6)
C51 C56 1.373(6)
C52 D52 0.9500
C52 C53 1.383(7)
C53 D53 0.9500
C53 C54 1.380(6)
C54 D54 0.9500
C54 C55 1.372(6)
C55 D55 0.9500
C55 C56 1.368(6)
C56 D56 0.9500

loop_
_geom_torsion_atom_site_label_1
_geom_torsion_atom_site_label_2
_geom_torsion_atom_site_label_3
_geom_torsion_atom_site_label_4
_geom_torsion
Zr P C1 C2 49.1(2)
Zr P C14 C15 30.3(2)
Zr P C27 C28 -46.0(3)
Zr P C27 C32 134.2(3)
Zr N1 C3 C2 93.0(3)
Zr N1 C3 C4 -87.5(3)
Zr N1 C8 C9 5.5(5)
Zr N1 C8 C13 -175.2(2)
Zr N2 C16 C15 77.4(3)
Zr N2 C16 C17 -102.9(3)
Zr N2 C21 C22 -160.3(2)
Zr N2 C21 C26 20.0(4)
Zr C3 C4 C5 132.3(3)
Zr C16 C17 C18 129.5(3)
P C1 C2 C3 -64.1(3)
P C1 C2 C7 111.2(3)
P C14 C15 C16 -62.2(4)
P C14 C15 C20 122.6(3)
P C27 C28 C29 -178.8(3)
P C27 C32 C31 179.6(3)
N1 C3 C4 C5 -179.1(3)
N1 C8 C9 C10 -179.6(3)
N1 C8 C13 C12 -179.7(3)
N2 C16 C17 C18 178.5(3)
N2 C21 C22 C23 179.0(3)
N2 C21 C26 C25 -178.9(3)
C1 P C14 C15 -79.9(2)
C1 P C27 C28 77.7(3)
C1 P C27 C32 -102.2(3)
C1 C2 C3 Zr 42.2(3)
C1 C2 C3 N1 -7.5(4)
C1 C2 C3 C4 173.0(3)
C1 C2 C7 C6 -173.4(3)
C2 C3 C4 C5 0.4(5)
C3 N1 C8 C9 -178.3(3)
C3 N1 C8 C13 1.0(4)
C3 C2 C7 C6 1.9(5)
C3 C4 C5 C6 2.3(5)
C4 C5 C6 C7 -2.9(5)
C5 C6 C7 C2 0.8(5)
C7 C2 C3 Zr -133.2(2)
C7 C2 C3 N1 177.0(3)
C7 C2 C3 C4 -2.5(4)
C8 N1 C3 Zr -177.5(3)
C8 N1 C3 C2 -84.5(3)
C8 N1 C3 C4 95.0(3)
C8 C9 C10 C11 -0.7(6)
C9 C8 C13 C12 -0.4(4)
C9 C10 C11 C12 -0.3(6)
C10 C11 C12 C13 1.0(5)
C11 C12 C13 C8 -0.7(5)
C13 C8 C9 C10 1.1(5)
C14 P C1 C2 158.7(2)
C14 P C27 C28 -170.6(3)
C14 P C27 C32 9.5(3)
C14 C15 C16 Zr 52.5(3)
C14 C15 C16 N2 9.3(4)
C14 C15 C16 C17 -170.4(3)
C14 C15 C20 C19 170.8(3)
C15 C16 C17 C18 -1.8(5)
C16 N2 C21 C22 25.4(4)
C16 N2 C21 C26 -154.3(3)
C16 C15 C20 C19 -4.6(5)
C16 C17 C18 C19 -1.9(5)
C17 C18 C19 C20 2.2(5)
C18 C19 C20 C15 1.1(5)
C20 C15 C16 Zr -132.2(2)
C20 C15 C16 N2 -175.4(3)
C20 C15 C16 C17 4.9(4)
C21 N2 C16 Zr 175.7(3)
C21 N2 C16 C15 -106.9(3)
C21 N2 C16 C17 72.9(4)
C21 C22 C23 C24 0.7(5)
C22 C21 C26 C25 1.4(5)
C22 C23 C24 C25 -0.2(5)
C23 C24 C25 C26 0.3(5)
C24 C25 C26 C21 -0.9(5)
C26 C21 C22 C23 -1.3(5)
C27 P C1 C2 -89.1(2)
C27 P C14 C15 169.3(2)
C27 C28 C29 C30 -0.8(5)
C28 C27 C32 C31 -0.3(5)
C28 C29 C30 C31 -0.3(6)
C29 C30 C31 C32 1.2(6)
C30 C31 C32 C27 -0.9(6)
C32 C27 C28 C29 1.1(5)
C51 C52 C53 C54 0.1(7)
C52 C51 C56 C55 -0.7(6)
C52 C53 C54 C55 -0.8(6)
C53 C54 C55 C56 0.8(6)
C54 C55 C56 C51 -0.1(6)
C56 C51 C52 C53 0.7(7)

loop_
_exptl_oxdiff_crystal_face_indexfrac_h
_exptl_oxdiff_crystal_face_indexfrac_k
_exptl_oxdiff_crystal_face_indexfrac_l
_exptl_oxdiff_crystal_face_x
_exptl_oxdiff_crystal_face_y
_exptl_oxdiff_crystal_face_z
-21.9979 1.0016 7.9945 0.0391 0.4378 0.8813
2.9952 -5.0053 26.9942 -0.9874 0.1287 -0.0296
-0.9954 4.0053 -27.9945 0.9786 -0.1147 -0.0835
21.9979 -1.0016 -7.9945 -0.0391 -0.4378 -0.8813
-2.9996 -13.9956 -9.0114 0.1126 0.9156 -0.4465
2.9996 13.9956 9.0114 -0.1126 -0.9156 0.4465
